data_8102845
loop_
_publ_author_name
'Sheng-Li Liu'
'Jin-Liang Zhu'
'Tao Ouyang'

_publ_section_title
;
 Crystal structure of
 1,1'-(pyridin-2,6-diyl)bis-3-p-tolylpropane-1,3-dione, C25H21NO4
;
_journal_issue 4
_journal_name_full 'Zeitschrift f\"ur Kristallographie - New Crystal Structures'
_journal_page_first 643
_journal_volume 225
_journal_year 2010
_chemical_formula_sum 'C25 H21 N O4'
_chemical_formula_weight 399.43
_chemical_name_systematic
; 
1,1'-(pyridin-2,6-diyl)bis-3-<i>p-</i>tolylpropane-1,3-dione,
C~25~H~21~NO~4~
;
_space_group_IT_number 15
_symmetry_cell_setting monoclinic
_symmetry_space_group_name_Hall '-C 2yc'
_symmetry_space_group_name_H-M 'C 1 2/c 1'
_atom_sites_solution_hydrogens geom
_atom_sites_solution_primary direct
_atom_sites_solution_secondary difmap
_audit_creation_method SHELXL-97
_audit_update_record
;
2010-07-27 # Formatted by publCIF
;
_cell_angle_alpha 90.00
_cell_angle_beta 100.831(4)
_cell_angle_gamma 90.00
_cell_formula_units_Z 4
_cell_length_a 19.2915(18)
_cell_length_b 9.7207(11)
_cell_length_c 11.1047(11)
_cell_measurement_reflns_used 1945
_cell_measurement_temperature 296(2)
_cell_measurement_theta_max 24.78
_cell_measurement_theta_min 2.36
_cell_volume 2045.3(4)
_computing_cell_refinement 'Bruker SMART'
_computing_data_collection 'Bruker SMART'
_computing_data_reduction 'Bruker SAINT'
_computing_molecular_graphics 'Bruker SHELXTL[5]'
_computing_publication_material 'Bruker SHELXTL'
_computing_structure_refinement 'SHELXL-97 (Sheldrick, 1997)[4]'
_computing_structure_solution 'SHELXS-97 (Sheldrick, 1990)[3]'
_diffrn_ambient_temperature 296(2)
_diffrn_measured_fraction_theta_full 0.999
_diffrn_measured_fraction_theta_max 0.999
_diffrn_measurement_device_type 'CCD area detector'
_diffrn_measurement_method 'phi and omega scans'
_diffrn_radiation_monochromator graphite
_diffrn_radiation_source 'fine-focus sealed tube'
_diffrn_radiation_type MoK\a
_diffrn_radiation_wavelength 0.71073
_diffrn_reflns_av_R_equivalents 0.0588
_diffrn_reflns_av_sigmaI/netI 0.0349
_diffrn_reflns_limit_h_max 22
_diffrn_reflns_limit_h_min -21
_diffrn_reflns_limit_k_max 11
_diffrn_reflns_limit_k_min -11
_diffrn_reflns_limit_l_max 12
_diffrn_reflns_limit_l_min -13
_diffrn_reflns_number 7900
_diffrn_reflns_theta_full 24.99
_diffrn_reflns_theta_max 24.99
_diffrn_reflns_theta_min 2.15
_exptl_absorpt_coefficient_mu 0.088
_exptl_absorpt_correction_T_max 0.9843
_exptl_absorpt_correction_T_min 0.9573
_exptl_absorpt_correction_type none
_exptl_crystal_colour yellow
_exptl_crystal_density_diffrn 1.297
_exptl_crystal_density_method 'not measured'
_exptl_crystal_description block
_exptl_crystal_F_000 840
_exptl_crystal_size_max 0.50
_exptl_crystal_size_mid 0.30
_exptl_crystal_size_min 0.18
_refine_diff_density_max 0.167
_refine_diff_density_min -0.114
_refine_diff_density_rms 0.030
_refine_ls_extinction_coef 0.0057(13)
_refine_ls_extinction_expression Fc^*^=kFc[1+0.001xFc^2^\l^3^/sin(2\q)]^-1/4^
_refine_ls_extinction_method SHELXL
_refine_ls_goodness_of_fit_ref 1.008
_refine_ls_hydrogen_treatment constr
_refine_ls_matrix_type full
_refine_ls_number_parameters 140
_refine_ls_number_reflns 1806
_refine_ls_number_restraints 0
_refine_ls_restrained_S_all 1.008
_refine_ls_R_factor_all 0.0631
_refine_ls_R_factor_gt 0.0439
_refine_ls_shift/su_max 0.000
_refine_ls_shift/su_mean 0.000
_refine_ls_structure_factor_coef Fsqd
_refine_ls_weighting_details 'calc w=1/[\s^2^(Fo^2^)+(0.0853P)^2^+0.0000P] where P=(Fo^2^+2Fc^2^)/3'
_refine_ls_weighting_scheme calc
_refine_ls_wR_factor_gt 0.1296
_refine_ls_wR_factor_ref 0.1451
_reflns_number_gt 1188
_reflns_number_total 1806
_reflns_threshold_expression >2sigma(I)
_cod_data_source_file 1267-3177.cff
_cod_data_source_block zjl13_0m
_cod_depositor_comments
;
The following automatic conversions were performed:
'_symmetry_cell_setting' value 'Monoclinic' changed to 'monoclinic'
according to '/home/saulius/struct/CIF-dictionaries/cif_core.dic'
dictionary named 'cif_core.dic' version 2.4.1 from 2010-06-29.

Automatic conversion script
Id: cif_fix_enum 1555 2011-01-17 13:19:09Z saulius 
;
_cod_original_sg_symbol_H-M C2/c
_cod_database_code 8102845

loop_
_symmetry_equiv_pos_as_xyz
'x, y, z'
'-x, y, -z+1/2'
'x+1/2, y+1/2, z'
'-x+1/2, y+1/2, -z+1/2'
'-x, -y, -z'
'x, -y, z-1/2'
'-x+1/2, -y+1/2, -z'
'x+1/2, -y+1/2, z-1/2'

loop_
_atom_site_label
_atom_site_type_symbol
_atom_site_fract_x
_atom_site_fract_y
_atom_site_fract_z
_atom_site_U_iso_or_equiv
_atom_site_adp_type
_atom_site_occupancy
_atom_site_symmetry_multiplicity
_atom_site_calc_flag
_atom_site_refinement_flags
_atom_site_disorder_assembly
_atom_site_disorder_group
C1 C 0.28174(12) 0.4398(2) -0.0447(2) 0.1147(8) Uani 1 1 d . . .
H1A H 0.2728 0.4206 0.0358 0.172 Uiso 1 1 calc R . .
H1B H 0.3151 0.3745 -0.0648 0.172 Uiso 1 1 calc R . .
H1C H 0.2385 0.4331 -0.1034 0.172 Uiso 1 1 calc R . .
C2 C 0.31116(9) 0.5825(2) -0.04754(19) 0.0854(6) Uani 1 1 d . . .
C3 C 0.31461(11) 0.6472(3) -0.1565(2) 0.1000(7) Uani 1 1 d . . .
H3 H 0.2989 0.6004 -0.2296 0.120 Uiso 1 1 calc R . .
C4 C 0.34046(10) 0.7785(3) -0.16096(16) 0.0910(7) Uani 1 1 d . . .
H4 H 0.3413 0.8192 -0.2365 0.109 Uiso 1 1 calc R . .
C5 C 0.36536(8) 0.85082(19) -0.05377(13) 0.0693(5) Uani 1 1 d . . .
C6 C 0.36234(10) 0.78554(19) 0.05575(15) 0.0787(6) Uani 1 1 d . . .
H6 H 0.3785 0.8311 0.1293 0.094 Uiso 1 1 calc R . .
C7 C 0.33593(10) 0.6550(2) 0.05791(17) 0.0858(6) Uani 1 1 d . . .
H7 H 0.3347 0.6142 0.1332 0.103 Uiso 1 1 calc R . .
C8 C 0.39196(9) 0.9918(2) -0.05906(14) 0.0730(5) Uani 1 1 d . . .
C9 C 0.42457(8) 1.06490(18) 0.04639(14) 0.0693(5) Uani 1 1 d . . .
H9 H 0.4317 1.0217 0.1224 0.083 Uiso 1 1 calc R . .
C10 C 0.44593(9) 1.1993(2) 0.03831(16) 0.0751(5) Uani 1 1 d . . .
C11 C 0.47555(8) 1.27987(18) 0.14778(16) 0.0730(5) Uani 1 1 d . . .
C12 C 0.47593(10) 1.4231(2) 0.1439(2) 0.0952(7) Uani 1 1 d . . .
H12 H 0.4601 1.4695 0.0706 0.114 Uiso 1 1 calc R . .
C13 C 0.5000 1.4943(3) 0.2500 0.1056(10) Uani 1 2 d S . .
H13 H 0.5000 1.5900 0.2500 0.127 Uiso 1 2 calc SR . .
N1 N 0.5000 1.20951(19) 0.2500 0.0698(6) Uani 1 2 d S . .
O1 O 0.43890(9) 1.26387(15) -0.06545(13) 0.1049(6) Uani 1 1 d . . .
H1 H 0.4193 1.2135 -0.1208 0.157 Uiso 1 1 calc R . .
O2 O 0.38373(8) 1.05038(15) -0.16387(10) 0.1024(5) Uani 1 1 d . . .

loop_
_atom_site_aniso_label
_atom_site_aniso_U_11
_atom_site_aniso_U_22
_atom_site_aniso_U_33
_atom_site_aniso_U_23
_atom_site_aniso_U_13
_atom_site_aniso_U_12
C1 0.0882(15) 0.1119(17) 0.138(2) -0.0423(14) 0.0070(13) -0.0018(13)
C2 0.0643(11) 0.1012(14) 0.0864(14) -0.0260(11) 0.0034(9) 0.0122(10)
C3 0.0810(14) 0.1396(19) 0.0746(14) -0.0424(13) 0.0022(10) -0.0009(13)
C4 0.0788(13) 0.1413(19) 0.0506(10) -0.0108(10) 0.0063(8) 0.0146(12)
C5 0.0588(10) 0.0995(13) 0.0473(9) -0.0058(8) 0.0037(7) 0.0221(9)
C6 0.0929(13) 0.0866(13) 0.0513(10) -0.0091(8) -0.0002(8) 0.0089(10)
C7 0.0965(14) 0.0892(13) 0.0674(11) -0.0081(9) 0.0041(9) 0.0068(10)
C8 0.0675(11) 0.1006(13) 0.0512(9) 0.0071(9) 0.0123(7) 0.0276(9)
C9 0.0683(11) 0.0839(12) 0.0565(10) 0.0117(8) 0.0139(8) 0.0142(8)
C10 0.0690(11) 0.0889(13) 0.0718(11) 0.0182(9) 0.0245(8) 0.0224(9)
C11 0.0643(11) 0.0719(11) 0.0876(13) 0.0111(9) 0.0271(9) 0.0106(8)
C12 0.0906(15) 0.0804(14) 0.1217(19) 0.0198(12) 0.0382(13) 0.0128(10)
C13 0.108(2) 0.0712(18) 0.144(3) 0.000 0.039(2) 0.000
N1 0.0623(12) 0.0699(12) 0.0814(13) 0.000 0.0247(10) 0.000
O1 0.1267(14) 0.1061(11) 0.0857(10) 0.0350(8) 0.0300(9) 0.0186(8)
O2 0.1252(12) 0.1277(12) 0.0525(7) 0.0186(7) 0.0121(7) 0.0289(9)

loop_
_atom_type_symbol
_atom_type_description
_atom_type_scat_dispersion_real
_atom_type_scat_dispersion_imag
_atom_type_scat_source
C C 0.0033 0.0016 'International Tables Vol C Tables 4.2.6.8 and 6.1.1.4'
H H 0.0000 0.0000 'International Tables Vol C Tables 4.2.6.8 and 6.1.1.4'
N N 0.0061 0.0033 'International Tables Vol C Tables 4.2.6.8 and 6.1.1.4'
O O 0.0106 0.0060 'International Tables Vol C Tables 4.2.6.8 and 6.1.1.4'

loop_
_geom_angle_atom_site_label_1
_geom_angle_atom_site_label_2
_geom_angle_atom_site_label_3
_geom_angle
_geom_angle_site_symmetry_1
_geom_angle_site_symmetry_3
_geom_angle_publ_flag
C2 C1 H1A 109.5 . . ?
C2 C1 H1B 109.5 . . ?
H1A C1 H1B 109.5 . . ?
C2 C1 H1C 109.5 . . ?
H1A C1 H1C 109.5 . . ?
H1B C1 H1C 109.5 . . ?
C7 C2 C3 116.6(2) . . ?
C7 C2 C1 121.9(2) . . ?
C3 C2 C1 121.41(19) . . ?
C4 C3 C2 122.26(18) . . ?
C4 C3 H3 118.9 . . ?
C2 C3 H3 118.9 . . ?
C3 C4 C5 120.58(19) . . ?
C3 C4 H4 119.7 . . ?
C5 C4 H4 119.7 . . ?
C6 C5 C4 117.17(19) . . ?
C6 C5 C8 122.43(15) . . ?
C4 C5 C8 120.38(16) . . ?
C7 C6 C5 121.20(16) . . ?
C7 C6 H6 119.4 . . ?
C5 C6 H6 119.4 . . ?
C6 C7 C2 122.13(19) . . ?
C6 C7 H7 118.9 . . ?
C2 C7 H7 118.9 . . ?
O2 C8 C9 119.35(18) . . ?
O2 C8 C5 117.88(16) . . ?
C9 C8 C5 122.75(14) . . ?
C10 C9 C8 121.01(16) . . ?
C10 C9 H9 119.5 . . ?
C8 C9 H9 119.5 . . ?
O1 C10 C9 122.28(18) . . ?
O1 C10 C11 115.93(18) . . ?
C9 C10 C11 121.75(15) . . ?
N1 C11 C12 122.42(19) . . ?
N1 C11 C10 116.85(16) . . ?
C12 C11 C10 120.71(17) . . ?
C13 C12 C11 118.8(2) . . ?
C13 C12 H12 120.6 . . ?
C11 C12 H12 120.6 . . ?
C12 C13 C12 119.3(3) . 2_655 ?
C12 C13 H13 120.4 . . ?
C12 C13 H13 120.4 2_655 . ?
C11 N1 C11 118.3(2) . 2_655 ?
C10 O1 H1 109.5 . . ?

loop_
_geom_bond_atom_site_label_1
_geom_bond_atom_site_label_2
_geom_bond_distance
_geom_bond_site_symmetry_2
_geom_bond_publ_flag
C1 C2 1.501(3) . ?
C1 H1A 0.9600 . ?
C1 H1B 0.9600 . ?
C1 H1C 0.9600 . ?
C2 C7 1.373(2) . ?
C2 C3 1.376(3) . ?
C3 C4 1.375(3) . ?
C3 H3 0.9300 . ?
C4 C5 1.388(2) . ?
C4 H4 0.9300 . ?
C5 C6 1.383(2) . ?
C5 C8 1.468(3) . ?
C6 C7 1.369(2) . ?
C6 H6 0.9300 . ?
C7 H7 0.9300 . ?
C8 O2 1.2786(19) . ?
C8 C9 1.413(2) . ?
C9 C10 1.378(2) . ?
C9 H9 0.9300 . ?
C10 O1 1.296(2) . ?
C10 C11 1.468(3) . ?
C11 N1 1.3333(19) . ?
C11 C12 1.393(3) . ?
C12 C13 1.371(2) . ?
C12 H12 0.9300 . ?
C13 C12 1.371(2) 2_655 ?
C13 H13 0.9300 . ?
N1 C11 1.3333(19) 2_655 ?
O1 H1 0.8200 . ?

loop_
_geom_torsion_atom_site_label_1
_geom_torsion_atom_site_label_2
_geom_torsion_atom_site_label_3
_geom_torsion_atom_site_label_4
_geom_torsion
_geom_torsion_site_symmetry_1
_geom_torsion_site_symmetry_2
_geom_torsion_site_symmetry_3
_geom_torsion_site_symmetry_4
_geom_torsion_publ_flag
C7 C2 C3 C4 -0.9(3) . . . . ?
C1 C2 C3 C4 179.08(18) . . . . ?
C2 C3 C4 C5 1.0(3) . . . . ?
C3 C4 C5 C6 -0.5(3) . . . . ?
C3 C4 C5 C8 -179.11(16) . . . . ?
C4 C5 C6 C7 0.1(3) . . . . ?
C8 C5 C6 C7 178.64(16) . . . . ?
C5 C6 C7 C2 -0.1(3) . . . . ?
C3 C2 C7 C6 0.5(3) . . . . ?
C1 C2 C7 C6 -179.53(17) . . . . ?
C6 C5 C8 O2 -170.48(16) . . . . ?
C4 C5 C8 O2 8.1(2) . . . . ?
C6 C5 C8 C9 8.2(2) . . . . ?
C4 C5 C8 C9 -173.26(14) . . . . ?
O2 C8 C9 C10 1.7(2) . . . . ?
C5 C8 C9 C10 -176.98(14) . . . . ?
C8 C9 C10 O1 -1.7(3) . . . . ?
C8 C9 C10 C11 175.82(14) . . . . ?
O1 C10 C11 N1 -163.31(14) . . . . ?
C9 C10 C11 N1 19.0(2) . . . . ?
O1 C10 C11 C12 18.3(2) . . . . ?
C9 C10 C11 C12 -159.40(15) . . . . ?
N1 C11 C12 C13 -2.4(2) . . . . ?
C10 C11 C12 C13 175.94(13) . . . . ?
C11 C12 C13 C12 1.12(11) . . . 2_655 ?
C12 C11 N1 C11 1.20(11) . . . 2_655 ?
C10 C11 N1 C11 -177.18(15) . . . 2_655 ?
